data_6000215
loop_
_publ_author_name
'Deboer, J. S. A. M.'
'Schenk, H.'

_publ_section_title
;
 The influence of substituents on the geometry of the cyclopropane ring.
 8. the molecular and crystal-structures of azocyclopropane N,N'-dioxide
 and 1,1'-dimethylazocyclopropane N,N'-dioxide
;
_journal_coden_ASTM RTCPA3
_journal_issue 9-10
_journal_name_full 'Recueil des Travaux Chimiques des Pays-Bas'
_journal_page_first 395
_journal_page_last 397
_journal_paper_doi 10.1002/recl.19951140904
_journal_volume 114
_journal_year 1995
_chemical_formula_sum 'C4 H7 N O'
_space_group_name_H-M_alt 'P 1 21/n 1'
_cell_angle_alpha 90.000
_cell_angle_beta 90.520
_cell_angle_gamma 90.000
_cell_length_a 10.7270
_cell_length_b 7.1810
_cell_length_c 5.9690
_cell_volume 459.78
_cod_database_code 6000215

loop_
_atom_site_label
_atom_site_fract_x
_atom_site_fract_y
_atom_site_fract_z
? ? ? ?
